data_7208386
loop_
_publ_author_name
'Inge, A. Ken'
'Sun, Junliang'
'Moraga, Francisca'
'Guo, Bing'
'Zou, Xiaodong'

_publ_section_title
;
 Three low-dimensional open-germanates based on the 44 net
;
_journal_issue 17
_journal_name_full CrystEngComm
_journal_page_first 5465
_journal_paper_doi 10.1039/c2ce25665g
_journal_volume 14
_journal_year 2012
_chemical_formula_sum 'C10.62 H32.32 Ge7 N5.31 O17'
_chemical_formula_weight 1014.63
_chemical_name_common SU-71
_chemical_name_systematic
;
?
;
_space_group_IT_number 61
_symmetry_cell_setting orthorhombic
_symmetry_space_group_name_Hall '-P 2ac 2ab'
_symmetry_space_group_name_H-M 'P b c a'
_atom_sites_solution_hydrogens geom
_atom_sites_solution_primary direct
_atom_sites_solution_secondary difmap
_audit_creation_method SHELXL-97
_cell_angle_alpha 90.00
_cell_angle_beta 90.00
_cell_angle_gamma 90.00
_cell_formula_units_Z 8
_cell_length_a 17.445(4)
_cell_length_b 13.883(3)
_cell_length_c 24.348(5)
_cell_measurement_temperature 100(2)
_cell_volume 5897(2)
_computing_structure_refinement 'SHELXL-97 (Sheldrick, 1997)'
_computing_structure_solution 'SHELXS-97 (Sheldrick, 1990)'
_diffrn_ambient_temperature 100(2)
_diffrn_measured_fraction_theta_full 0.940
_diffrn_measured_fraction_theta_max 0.940
_diffrn_radiation_monochromator graphite
_diffrn_radiation_source synchrotron
_diffrn_radiation_type synchrotron
_diffrn_radiation_wavelength 0.90770
_diffrn_reflns_av_R_equivalents 0.0527
_diffrn_reflns_av_sigmaI/netI 0.0165
_diffrn_reflns_limit_h_max 21
_diffrn_reflns_limit_h_min -21
_diffrn_reflns_limit_k_max 15
_diffrn_reflns_limit_k_min -15
_diffrn_reflns_limit_l_max 29
_diffrn_reflns_limit_l_min -29
_diffrn_reflns_number 72545
_diffrn_reflns_theta_full 33.42
_diffrn_reflns_theta_max 33.42
_diffrn_reflns_theta_min 3.67
_exptl_absorpt_coefficient_mu 13.380
_exptl_absorpt_correction_T_max 1.0000
_exptl_absorpt_correction_T_min 0.5567
_exptl_absorpt_correction_type multi-scan
_exptl_absorpt_process_details
; Shape and scale corrections using equivalent reflections.
Shape function based on spherical harmonics.
Highest even and odd order for spherical harmonics: 8 and 1
Point group: 222
Friedel opposites are not equivalent.
;
_exptl_crystal_colour colorless
_exptl_crystal_density_diffrn 2.226
_exptl_crystal_density_method 'not measured'
_exptl_crystal_description prism
_exptl_crystal_F_000 3812
_exptl_crystal_size_max 0.1
_exptl_crystal_size_mid 0.1
_exptl_crystal_size_min 0.1
_refine_diff_density_max 2.525
_refine_diff_density_min -1.289
_refine_diff_density_rms 0.218
_refine_ls_extinction_coef 0.00075(11)
_refine_ls_extinction_expression Fc^*^=kFc[1+0.001xFc^2^\l^3^/sin(2\q)]^-1/4^
_refine_ls_extinction_method SHELXL
_refine_ls_goodness_of_fit_ref 1.045
_refine_ls_hydrogen_treatment constr
_refine_ls_matrix_type full
_refine_ls_number_parameters 291
_refine_ls_number_reflns 5182
_refine_ls_number_restraints 49
_refine_ls_restrained_S_all 1.049
_refine_ls_R_factor_all 0.0714
_refine_ls_R_factor_gt 0.0679
_refine_ls_shift/su_max 0.022
_refine_ls_shift/su_mean 0.001
_refine_ls_structure_factor_coef Fsqd
_refine_ls_weighting_details 'calc w=1/[\s^2^(Fo^2^)+(0.0911P)^2^+107.1202P] where P=(Fo^2^+2Fc^2^)/3'
_refine_ls_weighting_scheme calc
_refine_ls_wR_factor_gt 0.1735
_refine_ls_wR_factor_ref 0.1763
_reflns_number_gt 4813
_reflns_number_total 5182
_reflns_threshold_expression >2sigma(I)
_cod_data_source_file c2ce25665g.txt
_cod_data_source_block SU-71
_cod_database_code 7208386

loop_
_symmetry_equiv_pos_as_xyz
'x, y, z'
'-x+1/2, -y, z+1/2'
'-x, y+1/2, -z+1/2'
'x+1/2, -y+1/2, -z'
'-x, -y, -z'
'x-1/2, y, -z-1/2'
'x, -y-1/2, z-1/2'
'-x-1/2, y-1/2, z'

loop_
_atom_site_label
_atom_site_type_symbol
_atom_site_fract_x
_atom_site_fract_y
_atom_site_fract_z
_atom_site_U_iso_or_equiv
_atom_site_adp_type
_atom_site_occupancy
_atom_site_symmetry_multiplicity
_atom_site_calc_flag
_atom_site_refinement_flags
Ge1 Ge 0.07015(5) 0.96067(7) 0.28338(4) 0.0233(3) Uani 1 1 d .
Ge2 Ge 0.16121(5) 0.59965(7) 0.35366(4) 0.0228(3) Uani 1 1 d .
Ge3 Ge 0.01804(5) 0.63363(7) 0.28742(4) 0.0238(3) Uani 1 1 d .
Ge4 Ge 0.21213(5) 0.92773(7) 0.35196(4) 0.0227(3) Uani 1 1 d .
Ge5 Ge 0.12114(6) 0.78040(7) 0.41977(4) 0.0293(3) Uani 1 1 d U
Ge6 Ge -0.01514(6) 0.81517(7) 0.35573(4) 0.0274(3) Uani 1 1 d .
Ge7 Ge 0.15565(5) 0.76847(7) 0.27079(4) 0.0213(3) Uani 1 1 d U
O1 O 0.0957(3) 0.7848(4) 0.3386(2) 0.0232(13) Uani 1 1 d U
O2 O -0.0129(4) 0.9244(5) 0.3179(3) 0.0296(14) Uani 1 1 d .
O3 O 0.2126(3) 0.7543(4) 0.2104(2) 0.0193(12) Uani 1 1 d U
H3 H 0.2413 0.7079 0.2142 0.029 Uiso 1 1 calc R
O4 O -0.0461(3) 0.7139(4) 0.3185(3) 0.0273(14) Uani 1 1 d .
O5 O 0.2061(3) 0.6627(5) 0.3026(3) 0.0257(13) Uani 1 1 d .
O6 O 0.1562(4) 0.6616(5) 0.4158(3) 0.0305(15) Uani 1 1 d .
O7 O 0.2343(3) 0.8479(4) 0.3002(2) 0.0253(13) Uani 1 1 d .
O8 O 0.1070(4) 0.8751(5) 0.2402(2) 0.0260(13) Uani 1 1 d .
O9 O 0.1891(4) 0.8736(5) 0.4142(3) 0.0313(15) Uani 1 1 d .
O10 O 0.0680(3) 0.5630(4) 0.3353(3) 0.0269(14) Uani 1 1 d .
O11 O 0.0806(4) 0.6871(5) 0.2417(3) 0.0287(14) Uani 1 1 d .
O12 O 0.1383(4) 1.0048(4) 0.3302(3) 0.0283(14) Uani 1 1 d .
O13 O -0.1081(3) 0.8422(5) 0.3803(3) 0.0303(14) Uani 1 1 d .
H13 H -0.1367 0.8523 0.3542 0.045 Uiso 1 1 calc R
O14 O 0.0482(4) 1.0641(5) 0.2478(3) 0.0380(17) Uani 1 1 d .
O15 O 0.1278(4) 0.7810(5) 0.4931(2) 0.0307(14) Uani 1 1 d U
H15 H 0.0988 0.7402 0.5058 0.046 Uiso 1 1 calc R
O16 O 0.0218(4) 0.8062(5) 0.4228(3) 0.0308(15) Uani 1 1 d .
O17 O 0.2923(4) 0.9934(5) 0.3709(3) 0.0343(16) Uani 1 1 d .
N1 N 0.1366(5) 1.2339(7) 0.2890(3) 0.0356(19) Uiso 1 1 d .
C1 C 0.0786(6) 1.3024(9) 0.3102(5) 0.043(2) Uiso 1 1 d .
C2 C 0.0873(7) 1.3096(10) 0.3726(5) 0.048(3) Uiso 1 1 d .
N2 N 0.0774(7) 1.2152(9) 0.3976(5) 0.063(3) Uiso 1 1 d .
N3 N 0.0117(11) 1.0878(15) 0.4771(8) 0.116(6) Uiso 1 1 d .
C3 C -0.0065(11) 1.1966(15) 0.4012(8) 0.088(5) Uiso 1 1 d .
C4 C 0.1127(12) 1.2108(17) 0.4501(9) 0.100(6) Uiso 1 1 d .
C5 C -0.0243(14) 1.096(2) 0.4241(10) 0.112(7) Uiso 1 1 d .
C6 C 0.0946(13) 1.1032(18) 0.4807(9) 0.106(7) Uiso 1 1 d .
N4 N 0.3536(7) 0.4585(12) 0.6732(6) 0.065(5) Uiso 0.77(2) 1 d PD
C7 C 0.2854(9) 0.5009(15) 0.6961(8) 0.165(16) Uiso 0.77(2) 1 d PD
C8 C 0.2129(7) 0.4513(16) 0.6674(7) 0.20(2) Uiso 0.77(2) 1 d PD
N5 N 0.2128(8) 0.4788(11) 0.6104(7) 0.133(10) Uiso 0.77(2) 1 d PD
C9 C 0.193(2) 0.5785(10) 0.6024(9) 0.38(5) Uiso 0.77(2) 1 d PD
C10 C 0.142(2) 0.5970(19) 0.5485(12) 0.33(4) Uiso 0.77(2) 1 d PD
N6 N 0.173(3) 0.5394(18) 0.5048(8) 0.44(5) Uiso 0.77(2) 1 d PD
C11 C 0.174(2) 0.4366(18) 0.5123(8) 0.31(4) Uiso 0.77(2) 1 d PD
C12 C 0.1683(19) 0.4146(12) 0.5766(9) 0.29(3) Uiso 0.77(2) 1 d PD

loop_
_atom_site_aniso_label
_atom_site_aniso_U_11
_atom_site_aniso_U_22
_atom_site_aniso_U_33
_atom_site_aniso_U_23
_atom_site_aniso_U_13
_atom_site_aniso_U_12
Ge1 0.0280(5) 0.0054(5) 0.0366(5) 0.0018(4) -0.0007(4) 0.0015(3)
Ge2 0.0279(5) 0.0047(5) 0.0359(5) 0.0033(3) 0.0037(4) 0.0012(3)
Ge3 0.0279(5) 0.0054(5) 0.0380(5) -0.0044(4) -0.0010(4) 0.0005(3)
Ge4 0.0270(5) 0.0049(5) 0.0363(5) 0.0026(3) -0.0013(4) -0.0011(3)
Ge5 0.0394(6) 0.0095(6) 0.0389(6) 0.0012(4) 0.0096(4) -0.0010(4)
Ge6 0.0385(6) 0.0076(6) 0.0361(5) -0.0042(4) 0.0087(4) -0.0021(4)
Ge7 0.0278(5) 0.0064(5) 0.0297(5) 0.0005(3) 0.0043(4) 0.0015(3)
O1 0.026(3) 0.012(3) 0.032(3) 0.000(2) 0.001(2) 0.002(2)
O2 0.031(3) 0.010(4) 0.048(4) -0.003(3) 0.004(3) 0.005(2)
O3 0.024(2) 0.009(3) 0.025(2) 0.004(2) 0.009(2) 0.007(2)
O4 0.025(3) 0.010(3) 0.047(4) -0.003(3) 0.003(3) 0.003(2)
O5 0.027(3) 0.011(4) 0.040(3) 0.005(2) 0.007(3) 0.005(2)
O6 0.039(4) 0.016(4) 0.036(3) 0.007(3) -0.002(3) 0.003(3)
O7 0.031(3) 0.010(3) 0.035(3) 0.004(2) 0.003(3) 0.000(2)
O8 0.034(3) 0.013(4) 0.032(3) 0.003(2) 0.000(3) 0.004(3)
O9 0.042(4) 0.017(4) 0.035(3) 0.001(3) -0.004(3) -0.007(3)
O10 0.032(3) 0.008(3) 0.041(3) 0.004(3) 0.004(3) -0.002(2)
O11 0.040(3) 0.014(4) 0.032(3) -0.004(2) 0.000(3) 0.008(3)
O12 0.036(3) 0.007(3) 0.042(4) -0.003(3) 0.000(3) 0.003(2)
O13 0.028(3) 0.012(4) 0.050(4) -0.004(3) 0.013(3) 0.002(2)
O14 0.036(4) 0.014(4) 0.065(5) 0.006(3) -0.012(3) 0.001(3)
O15 0.042(3) 0.024(3) 0.025(3) 0.004(2) 0.006(2) 0.000(2)
O16 0.037(3) 0.022(4) 0.033(3) -0.005(3) 0.009(3) -0.002(3)
O17 0.035(3) 0.010(4) 0.058(4) 0.010(3) -0.010(3) -0.001(3)

loop_
_atom_type_symbol
_atom_type_description
_atom_type_scat_dispersion_real
_atom_type_scat_dispersion_imag
_atom_type_scat_source
C C 0.0059 0.0028 'International Tables Vol C Tables 4.2.6.8 and 6.1.1.4'
H H 0.0000 0.0000 'International Tables Vol C Tables 4.2.6.8 and 6.1.1.4'
N N 0.0110 0.0057 'International Tables Vol C Tables 4.2.6.8 and 6.1.1.4'
O O 0.0186 0.0104 'International Tables Vol C Tables 4.2.6.8 and 6.1.1.4'
Ge Ge -0.5103 2.7209 'International Tables Vol C Tables 4.2.6.8 and 6.1.1.4'

loop_
_geom_angle_atom_site_label_1
_geom_angle_atom_site_label_2
_geom_angle_atom_site_label_3
_geom_angle
_geom_angle_site_symmetry_1
_geom_angle_site_symmetry_3
O8 Ge1 O14 110.8(3) . .
O8 Ge1 O2 113.9(3) . .
O14 Ge1 O2 107.3(3) . .
O8 Ge1 O12 112.8(3) . .
O14 Ge1 O12 100.7(3) . .
O2 Ge1 O12 110.4(3) . .
O5 Ge2 O17 113.4(3) . 8_655
O5 Ge2 O6 113.7(3) . .
O17 Ge2 O6 103.5(3) 8_655 .
O5 Ge2 O10 112.7(3) . .
O17 Ge2 O10 104.3(3) 8_655 .
O6 Ge2 O10 108.5(3) . .
O11 Ge3 O14 110.0(4) . 3_545
O11 Ge3 O4 114.1(3) . .
O14 Ge3 O4 98.2(3) 3_545 .
O11 Ge3 O10 110.8(3) . .
O14 Ge3 O10 110.4(3) 3_545 .
O4 Ge3 O10 112.8(3) . .
O7 Ge4 O17 110.6(3) . .
O7 Ge4 O9 114.3(3) . .
O17 Ge4 O9 100.5(3) . .
O7 Ge4 O12 109.6(3) . .
O17 Ge4 O12 110.6(3) . .
O9 Ge4 O12 110.9(3) . .
O9 Ge5 O6 116.8(3) . .
O9 Ge5 O16 120.9(3) . .
O6 Ge5 O16 122.1(3) . .
O9 Ge5 O15 91.7(3) . .
O6 Ge5 O15 92.1(3) . .
O16 Ge5 O15 91.1(3) . .
O9 Ge5 O1 92.9(3) . .
O6 Ge5 O1 93.0(3) . .
O16 Ge5 O1 79.7(3) . .
O15 Ge5 O1 170.8(3) . .
O9 Ge5 Ge6 113.0(2) . .
O6 Ge5 Ge6 114.4(2) . .
O16 Ge5 Ge6 35.2(2) . .
O15 Ge5 Ge6 126.3(2) . .
O1 Ge5 Ge6 44.53(17) . .
O4 Ge6 O16 122.4(3) . .
O4 Ge6 O13 93.5(3) . .
O16 Ge6 O13 92.1(3) . .
O4 Ge6 O2 114.9(3) . .
O16 Ge6 O2 122.3(3) . .
O13 Ge6 O2 90.8(3) . .
O4 Ge6 O1 91.2(3) . .
O16 Ge6 O1 80.0(3) . .
O13 Ge6 O1 172.2(3) . .
O2 Ge6 O1 92.8(3) . .
O4 Ge6 Ge5 113.5(2) . .
O16 Ge6 Ge5 35.4(2) . .
O13 Ge6 Ge5 127.5(2) . .
O2 Ge6 Ge5 113.9(2) . .
O1 Ge6 Ge5 44.67(17) . .
O3 Ge7 O8 90.7(3) . .
O3 Ge7 O11 90.6(3) . .
O8 Ge7 O11 90.5(3) . .
O3 Ge7 O5 89.6(3) . .
O8 Ge7 O5 178.7(3) . .
O11 Ge7 O5 90.7(3) . .
O3 Ge7 O7 88.4(3) . .
O8 Ge7 O7 91.1(3) . .
O11 Ge7 O7 178.2(3) . .
O5 Ge7 O7 87.7(3) . .
O3 Ge7 O1 178.3(3) . .
O8 Ge7 O1 90.0(3) . .
O11 Ge7 O1 90.9(3) . .
O5 Ge7 O1 89.6(3) . .
O7 Ge7 O1 90.0(3) . .
Ge7 O1 Ge6 134.9(3) . .
Ge7 O1 Ge5 134.3(3) . .
Ge6 O1 Ge5 90.8(2) . .
Ge1 O2 Ge6 120.9(3) . .
Ge3 O4 Ge6 122.3(3) . .
Ge2 O5 Ge7 119.0(3) . .
Ge2 O6 Ge5 121.8(4) . .
Ge4 O7 Ge7 119.2(3) . .
Ge1 O8 Ge7 118.5(3) . .
Ge4 O9 Ge5 122.7(4) . .
Ge3 O10 Ge2 117.8(3) . .
Ge3 O11 Ge7 117.3(3) . .
Ge4 O12 Ge1 118.6(3) . .
Ge1 O14 Ge3 149.7(4) . 3
Ge6 O16 Ge5 109.5(3) . .
Ge4 O17 Ge2 139.5(4) . 8_665
N1 C1 C2 108.6(9) . .
N2 C2 C1 110.1(11) . .
C4 N2 C2 111.2(13) . .
C4 N2 C3 111.5(14) . .
C2 N2 C3 107.3(12) . .
C5 N3 C6 118.3(19) . .
N2 C3 C5 112.2(17) . .
N2 C4 C6 110.6(17) . .
N3 C5 C3 108(2) . .
N3 C6 C4 106.6(18) . .
N4 C7 C8 107.92(10) . .
N5 C8 C7 107.91(10) . .
C8 N5 C12 112.81(12) . .
C8 N5 C9 112.74(11) . .
C12 N5 C9 112.63(11) . .
N5 C9 C10 113.60(9) . .
N6 C10 C9 107.83(10) . .
C11 N6 C10 117.59(12) . .
N6 C11 C12 108.20(9) . .
N5 C12 C11 114.03(11) . .

loop_
_geom_bond_atom_site_label_1
_geom_bond_atom_site_label_2
_geom_bond_distance
_geom_bond_site_symmetry_2
Ge1 O8 1.711(6) .
Ge1 O14 1.720(7) .
Ge1 O2 1.749(6) .
Ge1 O12 1.757(6) .
Ge2 O5 1.711(6) .
Ge2 O17 1.736(7) 8_655
Ge2 O6 1.743(7) .
Ge2 O10 1.761(6) .
Ge3 O11 1.726(7) .
Ge3 O14 1.733(7) 3_545
Ge3 O4 1.752(6) .
Ge3 O10 1.755(6) .
Ge4 O7 1.722(6) .
Ge4 O17 1.731(7) .
Ge4 O9 1.739(6) .
Ge4 O12 1.757(6) .
Ge5 O9 1.760(7) .
Ge5 O6 1.762(7) .
Ge5 O16 1.771(7) .
Ge5 O15 1.789(6) .
Ge5 O1 2.028(6) .
Ge5 Ge6 2.8837(16) .
Ge6 O4 1.758(6) .
Ge6 O16 1.761(7) .
Ge6 O13 1.768(6) .
Ge6 O2 1.775(7) .
Ge6 O1 2.022(6) .
Ge7 O3 1.786(5) .
Ge7 O8 1.862(6) .
Ge7 O11 1.869(7) .
Ge7 O5 1.879(6) .
Ge7 O7 1.900(6) .
Ge7 O1 1.967(6) .
O14 Ge3 1.733(7) 3
O17 Ge2 1.736(7) 8_665
N1 C1 1.482(14) .
C1 C2 1.531(16) .
C2 N2 1.455(18) .
N2 C4 1.42(2) .
N2 C3 1.49(2) .
N3 C5 1.44(3) .
N3 C6 1.46(3) .
C3 C5 1.54(3) .
C4 C6 1.70(3) .
N4 C7 1.4400(11) .
C7 C8 1.5999(11) .
C8 N5 1.4403(11) .
N5 C12 1.4407(10) .
N5 C9 1.4419(10) .
C9 C10 1.6015(10) .
C10 N6 1.4394(11) .
N6 C11 1.4383(10) .
C11 C12 1.5986(10) .
